data_4088204
loop_
_publ_author_name
'Stennett, Tom E.'
'Pahl, J\"urgen'
'Zijlstra, Harmen S.'
'Seidel, Falk W.'
'Harder, Sjoerd'

_publ_section_title
;
 A Frustrated Lewis Pair Based on a Cationic Aluminum Complex and
 Triphenylphosphine
;
_journal_issue 2
_journal_name_full Organometallics
_journal_page_first 207
_journal_paper_doi 10.1021/acs.organomet.5b00927
_journal_volume 35
_journal_year 2016
_chemical_formula_moiety 'C19 H17 Cl P, B C24 F20'
_chemical_formula_sum 'C43 H17 B Cl F20 P'
_chemical_formula_weight 990.79
_space_group_crystal_system monoclinic
_space_group_IT_number 14
_space_group_name_Hall '-P 2yn'
_space_group_name_H-M_alt 'P 1 21/n 1'
_atom_sites_solution_hydrogens geom
_atom_sites_solution_primary direct
_audit_creation_date 2015-08-18
_audit_creation_method
;
Olex2 1.2
(compiled 2015.01.26 svn.r3150 for OlexSys, GUI svn.r4998)
;
_cell_angle_alpha 90
_cell_angle_beta 104.3776(8)
_cell_angle_gamma 90
_cell_formula_units_Z 8
_cell_length_a 13.29789(9)
_cell_length_b 30.4115(2)
_cell_length_c 19.62736(14)
_cell_measurement_reflns_used 17020
_cell_measurement_temperature 100
_cell_measurement_theta_max 73.5810
_cell_measurement_theta_min 3.7020
_cell_volume 7688.88(10)
_computing_cell_refinement
;
CrysAlisPro, Agilent Technologies,
Version 1.171.37.35 (release 13-08-2014 CrysAlis171 .NET)
(compiled Aug 13 2014,18:06:01)
;
_computing_data_collection
;
CrysAlisPro, Agilent Technologies,
Version 1.171.37.35 (release 13-08-2014 CrysAlis171 .NET)
(compiled Aug 13 2014,18:06:01)
;
_computing_data_reduction
;
CrysAlisPro, Agilent Technologies,
Version 1.171.37.35 (release 13-08-2014 CrysAlis171 .NET)
(compiled Aug 13 2014,18:06:01)
;
_computing_molecular_graphics 'Olex2 (Dolomanov et al., 2009)'
_computing_publication_material 'Olex2 (Dolomanov et al., 2009)'
_computing_structure_refinement 'ShelXL (Sheldrick, 2008)'
_computing_structure_solution 'ShelXT (Sheldrick, 2015)'
_diffrn_ambient_environment air
_diffrn_ambient_temperature 100
_diffrn_detector 'CCD plate'
_diffrn_detector_area_resol_mean 5.2903
_diffrn_detector_type AtlasS2
_diffrn_measured_fraction_theta_full 0.991
_diffrn_measured_fraction_theta_max 0.990
_diffrn_measurement_details
;
#__ type_ start__ end____ width___ exp.time_
  1 omega  -25.00   23.00   1.0000    2.0000
omega____ theta____ kappa____ phi______ frames
    -      -41.6909   38.0000  -30.0000 48

#__ type_ start__ end____ width___ exp.time_
  2 omega  -29.00   28.00   1.0000    2.0000
omega____ theta____ kappa____ phi______ frames
    -      -41.6909   38.0000 -120.0000 57

#__ type_ start__ end____ width___ exp.time_
  3 omega   42.00   84.00   1.0000    2.0000
omega____ theta____ kappa____ phi______ frames
    -       41.6909 -125.0000 -120.0000 42

#__ type_ start__ end____ width___ exp.time_
  4 omega   35.00  116.00   1.0000    7.0000
omega____ theta____ kappa____ phi______ frames
    -      105.9955 -125.0000 -120.0000 81

#__ type_ start__ end____ width___ exp.time_
  5 omega   31.00   79.00   1.0000    7.0000
omega____ theta____ kappa____ phi______ frames
    -      105.9955  -30.0000  -60.0000 48

#__ type_ start__ end____ width___ exp.time_
  6 omega   94.00  151.00   1.0000    7.0000
omega____ theta____ kappa____ phi______ frames
    -      105.9955   30.0000   60.0000 57

#__ type_ start__ end____ width___ exp.time_
  7 omega   81.00  174.00   1.0000    7.0000
omega____ theta____ kappa____ phi______ frames
    -      105.9955   77.0000  -90.0000 93

#__ type_ start__ end____ width___ exp.time_
  8 omega  142.00  178.00   1.0000    7.0000
omega____ theta____ kappa____ phi______ frames
    -      105.9955  125.0000 -150.0000 36

#__ type_ start__ end____ width___ exp.time_
  9 omega   35.00  100.00   1.0000    7.0000
omega____ theta____ kappa____ phi______ frames
    -      105.9955 -125.0000    0.0000 65

#__ type_ start__ end____ width___ exp.time_
 10 omega  -47.00   18.00   1.0000    2.0000
omega____ theta____ kappa____ phi______ frames
    -      -41.6909   38.0000  120.0000 65
;
_diffrn_measurement_device 'four-circle diffractometer'
_diffrn_measurement_device_type 'SuperNova, Dual, Cu at zero, AtlasS2'
_diffrn_measurement_method '\w scans'
_diffrn_orient_matrix_UB_11 0.0303187000
_diffrn_orient_matrix_UB_12 0.0483419000
_diffrn_orient_matrix_UB_13 -0.0076133000
_diffrn_orient_matrix_UB_21 -0.1112248000
_diffrn_orient_matrix_UB_22 0.0144791000
_diffrn_orient_matrix_UB_23 -0.0007182000
_diffrn_orient_matrix_UB_31 0.0317488000
_diffrn_orient_matrix_UB_32 0.0046470000
_diffrn_orient_matrix_UB_33 0.0806582000
_diffrn_radiation_monochromator mirror
_diffrn_radiation_probe x-ray
_diffrn_radiation_type CuK\a
_diffrn_radiation_wavelength 1.54184
_diffrn_reflns_av_R_equivalents 0.0198
_diffrn_reflns_av_unetI/netI 0.0267
_diffrn_reflns_Laue_measured_fraction_full 0.991
_diffrn_reflns_Laue_measured_fraction_max 0.990
_diffrn_reflns_limit_h_max 15
_diffrn_reflns_limit_h_min -16
_diffrn_reflns_limit_k_max 36
_diffrn_reflns_limit_k_min -36
_diffrn_reflns_limit_l_max 23
_diffrn_reflns_limit_l_min -14
_diffrn_reflns_number 26940
_diffrn_reflns_point_group_measured_fraction_full 0.991
_diffrn_reflns_point_group_measured_fraction_max 0.990
_diffrn_reflns_theta_full 67.684
_diffrn_reflns_theta_max 68.115
_diffrn_reflns_theta_min 2.906
_diffrn_source 'sealed X-ray tube'
_diffrn_source_type 'SuperNova (Cu) X-ray Source'
_exptl_absorpt_coefficient_mu 2.497
_exptl_absorpt_correction_T_max 1.00000
_exptl_absorpt_correction_T_min 0.94148
_exptl_absorpt_correction_type multi-scan
_exptl_absorpt_process_details
;
CrysAlisPro, Agilent Technologies,
Version 1.171.37.35 (release 13-08-2014 CrysAlis171 .NET)
(compiled Aug 13 2014,18:06:01)
Empirical absorption correction using spherical harmonics,
 implemented in SCALE3 ABSPACK scaling algorithm.
Empirical absorption correction using spherical harmonics,
 implemented in SCALE3 ABSPACK scaling algorithm.
;
_exptl_crystal_colour 'clear colourless'
_exptl_crystal_colour_lustre clear
_exptl_crystal_colour_primary colourless
_exptl_crystal_density_diffrn 1.712
_exptl_crystal_description block
_exptl_crystal_F_000 3936
_exptl_crystal_size_max 0.2049
_exptl_crystal_size_mid 0.1597
_exptl_crystal_size_min 0.115
_refine_diff_density_max 0.401
_refine_diff_density_min -0.492
_refine_diff_density_rms 0.047
_refine_ls_extinction_method none
_refine_ls_goodness_of_fit_ref 1.045
_refine_ls_hydrogen_treatment constr
_refine_ls_matrix_type full
_refine_ls_number_parameters 1189
_refine_ls_number_reflns 13897
_refine_ls_number_restraints 0
_refine_ls_restrained_S_all 1.045
_refine_ls_R_factor_all 0.0336
_refine_ls_R_factor_gt 0.0305
_refine_ls_shift/su_max 0.001
_refine_ls_shift/su_mean 0.000
_refine_ls_structure_factor_coef Fsqd
_refine_ls_weighting_details 'w=1/[\s^2^(Fo^2^)+(0.0390P)^2^+3.5170P] where P=(Fo^2^+2Fc^2^)/3'
_refine_ls_weighting_scheme calc
_refine_ls_wR_factor_gt 0.0779
_refine_ls_wR_factor_ref 0.0803
_reflns_Friedel_coverage 0.000
_reflns_number_gt 12765
_reflns_number_total 13897
_reflns_threshold_expression 'I > 2\s(I)'
_cod_data_source_file om5b00927_si_010.cif
_cod_data_source_block hajs150603a
_cod_database_code 4088204
_chemical_oxdiff_formula 'C H N Al P Cl O'
_shelx_space_group_comment
;
The symmetry employed for this shelxl refinement is uniquely defined
by the following loop, which should always be used as a source of
symmetry information in preference to the above space-group names.
They are only intended as comments.
;
_reflns_odcompleteness_completeness 98.95
_reflns_odcompleteness_iscentric 1
_reflns_odcompleteness_theta 67.96
_olex2_refinement_description
;
1. Fixed Uiso
 At 1.2 times of:
  All C(H) groups, All C(H,H) groups
2.a Secondary CH2 refined with riding coordinates:
 C1A(H1Aa,H1Ab), C1(H1a,H1b)
2.b Aromatic/amide H refined with riding coordinates:
 C9A(H9A), C9(H9), C13A(H13A), C7A(H7A), C10A(H10A), C12A(H12A), C15(H15),
 C11A(H11A), C19(H19), C7(H7), C17(H17), C5(H5), C13(H13), C19A(H19A), C6(H6),
 C10(H10), C6A(H6A), C18(H18), C15A(H15A), C11(H11), C3A(H3A), C16(H16),
 C5A(H5A), C18A(H18A), C4A(H4A), C12(H12), C16A(H16A), C17A(H17A), C3(H3),
 C4(H4)
;
_shelx_shelxl_version_number 2014/7
_olex2_date_sample_data_collection 2015-06-03
_olex2_submission_special_instructions 'No special instructions were received'

loop_
_space_group_symop_operation_xyz
'x, y, z'
'-x+1/2, y+1/2, -z+1/2'
'-x, -y, -z'
'x-1/2, -y-1/2, z-1/2'

loop_
_atom_site_label
_atom_site_type_symbol
_atom_site_fract_x
_atom_site_fract_y
_atom_site_fract_z
_atom_site_U_iso_or_equiv
_atom_site_adp_type
_atom_site_occupancy
_atom_site_site_symmetry_order
_atom_site_calc_flag
_atom_site_refinement_flags_posn
P1 P 0.30286(3) 0.11256(2) 0.62830(2) 0.01633(8) Uani 1 1 d .
P1A P 0.86450(3) 0.10835(2) 0.78735(2) 0.01672(8) Uani 1 1 d .
Cl1A Cl 1.04028(3) 0.04677(2) 0.81338(3) 0.03181(10) Uani 1 1 d .
Cl1 Cl 0.45361(4) 0.04729(2) 0.60218(3) 0.03291(10) Uani 1 1 d .
F15A F 1.01900(7) 0.42276(3) 0.50015(4) 0.01800(18) Uani 1 1 d .
F11A F 0.90709(7) 0.40463(3) 0.71000(4) 0.01896(19) Uani 1 1 d .
F14A F 0.89371(7) 0.49103(3) 0.46709(5) 0.02014(19) Uani 1 1 d .
F16A F 1.19008(7) 0.44003(3) 0.62150(5) 0.02001(19) Uani 1 1 d .
F12A F 0.79320(7) 0.47778(3) 0.67954(5) 0.02112(19) Uani 1 1 d .
F10A F 1.08657(7) 0.45274(3) 0.73288(5) 0.01927(19) Uani 1 1 d .
F15 F 0.66662(7) 0.30820(3) 0.67304(5) 0.02138(19) Uani 1 1 d .
F10 F 0.41944(7) 0.40486(3) 0.71080(4) 0.01944(19) Uani 1 1 d .
F6A F 1.17283(7) 0.30139(3) 0.72580(5) 0.01911(19) Uani 1 1 d .
F5A F 0.95072(7) 0.33629(3) 0.50100(5) 0.02022(19) Uani 1 1 d .
F20 F 0.73613(7) 0.28152(3) 0.81811(5) 0.0223(2) Uani 1 1 d .
F5 F 0.45614(7) 0.32039(3) 0.65758(5) 0.0226(2) Uani 1 1 d .
F7A F 1.27427(7) 0.30603(3) 0.86152(5) 0.0234(2) Uani 1 1 d .
F11 F 0.58895(7) 0.45832(3) 0.70020(5) 0.02069(19) Uani 1 1 d .
F1A F 0.97419(7) 0.31091(3) 0.74302(5) 0.02173(19) Uani 1 1 d .
F9A F 1.18884(8) 0.45591(3) 0.86555(5) 0.0232(2) Uani 1 1 d .
F20A F 1.13413(7) 0.28815(3) 0.57274(5) 0.02191(19) Uani 1 1 d .
F16 F 0.77396(7) 0.43664(3) 0.81523(5) 0.0228(2) Uani 1 1 d .
F13A F 0.78121(8) 0.52074(3) 0.55603(5) 0.0240(2) Uani 1 1 d .
F9 F 0.31746(7) 0.46845(3) 0.75850(5) 0.0237(2) Uani 1 1 d .
F1 F 0.61631(7) 0.32249(3) 0.90234(5) 0.0235(2) Uani 1 1 d .
F6 F 0.68655(7) 0.41267(4) 0.92197(5) 0.0249(2) Uani 1 1 d .
F8A F 1.28403(8) 0.38331(3) 0.93282(5) 0.0265(2) Uani 1 1 d .
F2A F 0.83897(8) 0.24584(3) 0.70832(5) 0.0266(2) Uani 1 1 d .
F12 F 0.58733(8) 0.47262(3) 0.56759(5) 0.0265(2) Uani 1 1 d .
F17A F 1.34999(7) 0.43817(4) 0.56146(5) 0.0273(2) Uani 1 1 d .
F4A F 0.81527(7) 0.27038(3) 0.46825(5) 0.0271(2) Uani 1 1 d .
F13 F 0.62348(8) 0.40594(4) 0.48364(5) 0.0291(2) Uani 1 1 d .
F14 F 0.66037(8) 0.32337(4) 0.53817(5) 0.0285(2) Uani 1 1 d .
F4 F 0.33624(7) 0.25493(3) 0.67782(6) 0.0293(2) Uani 1 1 d .
F19 F 0.93386(8) 0.27401(4) 0.88191(5) 0.0294(2) Uani 1 1 d .
F19A F 1.29272(8) 0.28731(4) 0.51440(5) 0.0292(2) Uani 1 1 d .
F8 F 0.39270(9) 0.50193(4) 0.88948(6) 0.0329(2) Uani 1 1 d .
F3A F 0.75998(8) 0.22324(3) 0.57124(6) 0.0305(2) Uani 1 1 d .
F18A F 1.40075(8) 0.36218(4) 0.50445(5) 0.0320(2) Uani 1 1 d .
F7 F 0.58075(9) 0.47429(4) 0.96842(5) 0.0333(2) Uani 1 1 d .
F2 F 0.49871(9) 0.25438(4) 0.91979(6) 0.0320(2) Uani 1 1 d .
F18 F 1.05605(7) 0.34635(4) 0.91938(5) 0.0348(3) Uani 1 1 d .
F17 F 0.97332(8) 0.42801(4) 0.88347(6) 0.0331(2) Uani 1 1 d .
F3 F 0.35504(9) 0.22091(4) 0.80909(6) 0.0356(3) Uani 1 1 d .
C26A C 1.11803(11) 0.37579(5) 0.72165(8) 0.0150(3) Uani 1 1 d .
C38A C 1.14937(11) 0.36503(5) 0.59742(7) 0.0153(3) Uani 1 1 d .
C33 C 0.60625(12) 0.42288(5) 0.66292(8) 0.0169(3) Uani 1 1 d .
C33A C 0.90870(12) 0.42575(5) 0.64958(8) 0.0152(3) Uani 1 1 d .
C20 C 0.54535(12) 0.32487(5) 0.77877(8) 0.0167(3) Uani 1 1 d .
C32A C 0.97467(11) 0.41089(5) 0.60952(8) 0.0145(3) Uani 1 1 d .
C39A C 1.21071(12) 0.40155(5) 0.59354(8) 0.0167(3) Uani 1 1 d .
C32 C 0.62251(11) 0.38161(5) 0.69358(8) 0.0161(3) Uani 1 1 d .
C37 C 0.64556(12) 0.34966(5) 0.64900(8) 0.0179(3) Uani 1 1 d .
C20A C 0.97454(12) 0.32638(5) 0.62384(8) 0.0158(3) Uani 1 1 d .
C31A C 1.12899(12) 0.41435(5) 0.76083(8) 0.0160(3) Uani 1 1 d .
C36A C 0.89942(12) 0.47004(5) 0.52820(8) 0.0167(3) Uani 1 1 d .
C26 C 0.56104(12) 0.40637(5) 0.81139(8) 0.0160(3) Uani 1 1 d .
C37A C 0.96384(11) 0.43399(5) 0.54696(8) 0.0149(3) Uani 1 1 d .
C34 C 0.60575(12) 0.43168(5) 0.59358(8) 0.0195(3) Uani 1 1 d .
C30A C 1.18356(12) 0.41742(5) 0.83064(8) 0.0176(3) Uani 1 1 d .
C31 C 0.46351(12) 0.42139(5) 0.77500(8) 0.0159(3) Uani 1 1 d .
C28A C 1.22803(12) 0.34212(5) 0.82813(8) 0.0180(3) Uani 1 1 d .
C36 C 0.64516(12) 0.35684(6) 0.57958(8) 0.0203(3) Uani 1 1 d .
C35A C 0.84152(12) 0.48503(5) 0.57244(8) 0.0179(3) Uani 1 1 d .
C38 C 0.74192(12) 0.36014(5) 0.81560(8) 0.0165(3) Uani 1 1 d .
C8 C 0.31095(12) 0.09795(5) 0.71787(8) 0.0177(3) Uani 1 1 d .
C29A C 1.23290(12) 0.38103(6) 0.86469(8) 0.0187(3) Uani 1 1 d .
C43A C 1.18217(12) 0.32708(5) 0.57013(8) 0.0177(3) Uani 1 1 d .
C27A C 1.17323(12) 0.34059(5) 0.75846(8) 0.0163(3) Uani 1 1 d .
C43 C 0.78965(12) 0.31956(5) 0.83319(8) 0.0184(3) Uani 1 1 d .
C35 C 0.62491(12) 0.39839(6) 0.55132(8) 0.0210(3) Uani 1 1 d .
C8A C 0.95975(12) 0.15083(5) 0.79484(8) 0.0176(3) Uani 1 1 d .
C40A C 1.29354(12) 0.40174(6) 0.56272(8) 0.0205(3) Uani 1 1 d .
C27 C 0.59503(12) 0.42482(6) 0.87780(8) 0.0190(3) Uani 1 1 d .
C21A C 0.94014(12) 0.30206(5) 0.67371(8) 0.0176(3) Uani 1 1 d .
C39 C 0.80969(12) 0.39542(6) 0.83226(8) 0.0191(3) Uani 1 1 d .
C14A C 0.80993(12) 0.09164(6) 0.69822(8) 0.0199(3) Uani 1 1 d .
C24A C 0.85788(12) 0.28000(6) 0.53615(9) 0.0202(3) Uani 1 1 d .
C9A C 1.00341(12) 0.16750(5) 0.86211(8) 0.0198(3) Uani 1 1 d .
H9A H 0.9821 0.1565 0.9016 0.024 Uiso 1 1 calc R
C23A C 0.82930(12) 0.25626(5) 0.58827(10) 0.0211(3) Uani 1 1 d .
C25A C 0.92771(12) 0.31404(5) 0.55490(8) 0.0168(3) Uani 1 1 d .
C28 C 0.54103(14) 0.45675(6) 0.90441(8) 0.0228(3) Uani 1 1 d .
C30 C 0.40770(12) 0.45359(5) 0.79869(8) 0.0185(3) Uani 1 1 d .
C25 C 0.47066(12) 0.30597(5) 0.72440(8) 0.0189(3) Uani 1 1 d .
C34A C 0.84673(12) 0.46265(5) 0.63438(8) 0.0170(3) Uani 1 1 d .
C14 C 0.39691(12) 0.15327(5) 0.62151(8) 0.0185(3) Uani 1 1 d .
C2 C 0.17451(12) 0.13312(5) 0.59070(8) 0.0181(3) Uani 1 1 d .
C21 C 0.54867(12) 0.30637(5) 0.84441(8) 0.0193(3) Uani 1 1 d .
C9 C 0.33500(13) 0.05576(5) 0.74439(9) 0.0210(3) Uani 1 1 d .
H9 H 0.3529 0.0334 0.7158 0.025 Uiso 1 1 calc R
C13A C 0.99199(13) 0.16617(5) 0.73698(8) 0.0203(3) Uani 1 1 d .
H13A H 0.9640 0.1540 0.6916 0.024 Uiso 1 1 calc R
C40 C 0.91353(13) 0.39199(6) 0.86733(8) 0.0228(3) Uani 1 1 d .
C22A C 0.86954(12) 0.26764(5) 0.65729(9) 0.0206(3) Uani 1 1 d .
C2A C 0.75999(12) 0.12654(5) 0.82339(8) 0.0187(3) Uani 1 1 d .
C7A C 0.74928(13) 0.17058(6) 0.84035(8) 0.0207(3) Uani 1 1 d .
H7A H 0.7984 0.1918 0.8339 0.025 Uiso 1 1 calc R
C41A C 1.31967(12) 0.36320(6) 0.53439(8) 0.0225(3) Uani 1 1 d .
C10A C 1.07795(12) 0.20023(5) 0.87066(9) 0.0203(3) Uani 1 1 d .
H10A H 1.1084 0.2116 0.9162 0.024 Uiso 1 1 calc R
C12A C 1.06572(13) 0.19948(6) 0.74636(9) 0.0224(3) Uani 1 1 d .
H12A H 1.0871 0.2107 0.7070 0.027 Uiso 1 1 calc R
C42 C 0.89341(13) 0.31449(6) 0.86716(8) 0.0219(3) Uani 1 1 d .
C15 C 0.47619(13) 0.16457(6) 0.67986(9) 0.0216(3) Uani 1 1 d .
H15 H 0.4823 0.1501 0.7236 0.026 Uiso 1 1 calc R
C41 C 0.95532(12) 0.35090(7) 0.88545(8) 0.0246(4) Uani 1 1 d .
C42A C 1.26498(12) 0.32560(6) 0.53897(8) 0.0212(3) Uani 1 1 d .
C11A C 1.10819(12) 0.21641(5) 0.81269(9) 0.0214(3) Uani 1 1 d .
H11A H 1.1584 0.2392 0.8186 0.026 Uiso 1 1 calc R
C19 C 0.38904(13) 0.17377(6) 0.55679(9) 0.0232(3) Uani 1 1 d .
H19 H 0.3358 0.1655 0.5169 0.028 Uiso 1 1 calc R
C7 C 0.15429(13) 0.17788(5) 0.58130(8) 0.0205(3) Uani 1 1 d .
H7 H 0.2094 0.1986 0.5919 0.025 Uiso 1 1 calc R
C24 C 0.40679(12) 0.27157(6) 0.73328(9) 0.0225(3) Uani 1 1 d .
C29 C 0.44665(13) 0.47117(6) 0.86465(9) 0.0226(3) Uani 1 1 d .
C17 C 0.53790(13) 0.21807(6) 0.60965(9) 0.0244(4) Uani 1 1 d .
H17 H 0.5859 0.2405 0.6057 0.029 Uiso 1 1 calc R
C5 C -0.02818(13) 0.16185(6) 0.54005(9) 0.0232(3) Uani 1 1 d .
H5 H -0.0974 0.1718 0.5220 0.028 Uiso 1 1 calc R
C13 C 0.28491(13) 0.13092(6) 0.75971(9) 0.0235(3) Uani 1 1 d .
H13 H 0.2677 0.1595 0.7409 0.028 Uiso 1 1 calc R
C19A C 0.75900(13) 0.12392(6) 0.65107(9) 0.0235(3) Uani 1 1 d .
H19A H 0.7594 0.1537 0.6656 0.028 Uiso 1 1 calc R
C6 C 0.05232(13) 0.19174(6) 0.55622(9) 0.0237(3) Uani 1 1 d .
H6 H 0.0377 0.2223 0.5501 0.028 Uiso 1 1 calc R
C10 C 0.33245(14) 0.04695(6) 0.81337(9) 0.0238(3) Uani 1 1 d .
H10 H 0.3481 0.0183 0.8321 0.029 Uiso 1 1 calc R
C6A C 0.66566(13) 0.18290(6) 0.86680(9) 0.0248(4) Uani 1 1 d .
H6A H 0.6574 0.2128 0.8782 0.030 Uiso 1 1 calc R
C23 C 0.41596(13) 0.25425(6) 0.79893(10) 0.0253(4) Uani 1 1 d .
C18 C 0.45961(14) 0.20634(6) 0.55129(9) 0.0258(4) Uani 1 1 d .
H18 H 0.4544 0.2207 0.5075 0.031 Uiso 1 1 calc R
C15A C 0.80830(14) 0.04785(6) 0.67735(9) 0.0256(4) Uani 1 1 d .
H15A H 0.8426 0.0260 0.7093 0.031 Uiso 1 1 calc R
C11 C 0.30707(13) 0.07992(6) 0.85485(8) 0.0228(3) Uani 1 1 d .
H11 H 0.3054 0.0736 0.9020 0.027 Uiso 1 1 calc R
C3A C 0.68662(14) 0.09541(6) 0.83199(9) 0.0254(4) Uani 1 1 d .
H3A H 0.6931 0.0656 0.8192 0.030 Uiso 1 1 calc R
C16 C 0.54620(13) 0.19722(6) 0.67352(9) 0.0240(3) Uani 1 1 d .
H16 H 0.6001 0.2053 0.7132 0.029 Uiso 1 1 calc R
C5A C 0.59415(13) 0.15192(7) 0.87672(9) 0.0272(4) Uani 1 1 d .
H5A H 0.5379 0.1606 0.8955 0.033 Uiso 1 1 calc R
C22 C 0.48839(13) 0.27167(6) 0.85528(9) 0.0232(3) Uani 1 1 d .
C18A C 0.70810(14) 0.11201(6) 0.58314(9) 0.0274(4) Uani 1 1 d .
H18A H 0.6742 0.1338 0.5508 0.033 Uiso 1 1 calc R
C4A C 0.60457(14) 0.10824(7) 0.85924(9) 0.0293(4) Uani 1 1 d .
H4A H 0.5553 0.0871 0.8660 0.035 Uiso 1 1 calc R
C12 C 0.28411(14) 0.12200(6) 0.82847(9) 0.0244(4) Uani 1 1 d .
H12 H 0.2679 0.1445 0.8575 0.029 Uiso 1 1 calc R
C1A C 0.92594(13) 0.06186(5) 0.83967(9) 0.0224(3) Uani 1 1 d .
H1AA H 0.9441 0.0698 0.8902 0.027 Uiso 1 1 calc R
H1AB H 0.8773 0.0367 0.8329 0.027 Uiso 1 1 calc R
C16A C 0.75598(15) 0.03654(6) 0.60928(10) 0.0306(4) Uani 1 1 d .
H16A H 0.7541 0.0067 0.5947 0.037 Uiso 1 1 calc R
C17A C 0.70647(14) 0.06840(7) 0.56232(9) 0.0290(4) Uani 1 1 d .
H17A H 0.6713 0.0603 0.5157 0.035 Uiso 1 1 calc R
C1 C 0.32169(13) 0.06401(6) 0.57841(8) 0.0227(3) Uani 1 1 d .
H1A H 0.2772 0.0398 0.5878 0.027 Uiso 1 1 calc R
H1B H 0.3009 0.0707 0.5275 0.027 Uiso 1 1 calc R
C3 C 0.09297(15) 0.10311(6) 0.57599(11) 0.0324(4) Uani 1 1 d .
H3 H 0.1067 0.0726 0.5838 0.039 Uiso 1 1 calc R
C4 C -0.00800(14) 0.11752(6) 0.55004(11) 0.0326(4) Uani 1 1 d .
H4 H -0.0634 0.0969 0.5391 0.039 Uiso 1 1 calc R
B1 B 0.61901(13) 0.36814(6) 0.77472(9) 0.0149(3) Uani 1 1 d .
B1A B 1.05415(13) 0.36929(6) 0.63788(9) 0.0149(3) Uani 1 1 d .

loop_
_atom_site_aniso_label
_atom_site_aniso_U_11
_atom_site_aniso_U_22
_atom_site_aniso_U_33
_atom_site_aniso_U_23
_atom_site_aniso_U_13
_atom_site_aniso_U_12
P1 0.01848(19) 0.01470(18) 0.01382(18) 0.00018(14) 0.00024(14) 0.00160(14)
P1A 0.01916(19) 0.01411(18) 0.01673(18) 0.00189(14) 0.00414(15) 0.00102(14)
Cl1A 0.0232(2) 0.0225(2) 0.0483(3) 0.00062(18) 0.00606(18) 0.00329(16)
Cl1 0.0302(2) 0.0301(2) 0.0393(2) -0.00155(18) 0.01049(19) 0.00922(17)
F15A 0.0216(4) 0.0203(4) 0.0130(4) 0.0022(3) 0.0060(3) 0.0011(4)
F11A 0.0227(4) 0.0208(5) 0.0151(4) 0.0060(4) 0.0078(4) 0.0026(4)
F14A 0.0259(5) 0.0180(4) 0.0142(4) 0.0060(3) 0.0007(4) -0.0017(4)
F16A 0.0222(5) 0.0153(4) 0.0213(4) 0.0013(4) 0.0033(4) -0.0018(4)
F12A 0.0220(5) 0.0218(5) 0.0213(4) -0.0002(4) 0.0087(4) 0.0046(4)
F10A 0.0246(5) 0.0124(4) 0.0182(4) 0.0018(3) 0.0004(4) 0.0017(4)
F15 0.0248(5) 0.0181(5) 0.0197(4) -0.0018(4) 0.0026(4) 0.0073(4)
F10 0.0181(4) 0.0231(5) 0.0148(4) -0.0045(4) -0.0002(3) 0.0027(4)
F6A 0.0243(5) 0.0153(4) 0.0174(4) 0.0001(3) 0.0046(4) 0.0046(4)
F5A 0.0221(5) 0.0239(5) 0.0148(4) 0.0008(4) 0.0050(4) -0.0031(4)
F20 0.0223(5) 0.0191(5) 0.0249(5) 0.0006(4) 0.0049(4) 0.0028(4)
F5 0.0214(5) 0.0237(5) 0.0189(4) -0.0029(4) -0.0021(4) 0.0001(4)
F7A 0.0257(5) 0.0224(5) 0.0197(4) 0.0062(4) 0.0012(4) 0.0092(4)
F11 0.0291(5) 0.0150(4) 0.0188(4) -0.0018(3) 0.0076(4) 0.0013(4)
F1A 0.0268(5) 0.0230(5) 0.0172(4) 0.0047(4) 0.0089(4) 0.0000(4)
F9A 0.0288(5) 0.0193(5) 0.0190(4) -0.0056(4) 0.0016(4) -0.0003(4)
F20A 0.0221(5) 0.0164(4) 0.0270(5) -0.0040(4) 0.0058(4) 0.0004(4)
F16 0.0243(5) 0.0200(5) 0.0232(5) 0.0001(4) 0.0043(4) -0.0035(4)
F13A 0.0267(5) 0.0176(5) 0.0259(5) 0.0045(4) 0.0027(4) 0.0079(4)
F9 0.0197(5) 0.0232(5) 0.0277(5) 0.0007(4) 0.0050(4) 0.0067(4)
F1 0.0231(5) 0.0303(5) 0.0165(4) 0.0017(4) 0.0036(4) -0.0042(4)
F6 0.0211(5) 0.0379(6) 0.0129(4) -0.0040(4) -0.0010(4) 0.0018(4)
F8A 0.0288(5) 0.0319(5) 0.0136(4) -0.0003(4) -0.0044(4) 0.0042(4)
F2A 0.0258(5) 0.0213(5) 0.0376(6) 0.0111(4) 0.0170(4) 0.0015(4)
F12 0.0362(6) 0.0218(5) 0.0211(5) 0.0061(4) 0.0061(4) 0.0001(4)
F17A 0.0190(5) 0.0345(6) 0.0270(5) 0.0112(4) 0.0031(4) -0.0075(4)
F4A 0.0204(5) 0.0335(6) 0.0264(5) -0.0118(4) 0.0039(4) -0.0059(4)
F13 0.0358(6) 0.0394(6) 0.0128(4) 0.0011(4) 0.0069(4) 0.0019(5)
F14 0.0339(5) 0.0330(6) 0.0182(5) -0.0087(4) 0.0057(4) 0.0104(4)
F4 0.0185(5) 0.0269(5) 0.0401(6) -0.0143(4) 0.0028(4) -0.0046(4)
F19 0.0268(5) 0.0368(6) 0.0241(5) 0.0054(4) 0.0052(4) 0.0170(4)
F19A 0.0256(5) 0.0357(6) 0.0264(5) -0.0084(4) 0.0067(4) 0.0113(4)
F8 0.0348(6) 0.0308(6) 0.0362(6) -0.0160(5) 0.0144(5) 0.0051(5)
F3A 0.0223(5) 0.0228(5) 0.0490(6) -0.0064(5) 0.0138(5) -0.0088(4)
F18A 0.0172(5) 0.0560(7) 0.0253(5) 0.0005(5) 0.0099(4) 0.0013(5)
F7 0.0365(6) 0.0452(7) 0.0183(5) -0.0170(5) 0.0068(4) -0.0027(5)
F2 0.0378(6) 0.0318(6) 0.0313(5) 0.0072(5) 0.0180(5) -0.0038(5)
F18 0.0133(5) 0.0625(8) 0.0258(5) 0.0048(5) -0.0005(4) 0.0027(5)
F17 0.0228(5) 0.0425(6) 0.0319(5) -0.0034(5) 0.0031(4) -0.0138(5)
F3 0.0322(6) 0.0260(5) 0.0546(7) -0.0052(5) 0.0221(5) -0.0119(4)
C26A 0.0152(7) 0.0162(7) 0.0143(7) 0.0017(6) 0.0051(6) 0.0001(6)
C38A 0.0144(7) 0.0189(7) 0.0106(7) 0.0020(6) -0.0005(5) 0.0008(6)
C33 0.0161(7) 0.0183(8) 0.0155(7) -0.0045(6) 0.0026(6) -0.0001(6)
C33A 0.0168(7) 0.0154(7) 0.0123(7) 0.0028(6) 0.0013(6) -0.0025(6)
C20 0.0142(7) 0.0164(7) 0.0195(7) -0.0012(6) 0.0039(6) 0.0030(6)
C32A 0.0144(7) 0.0138(7) 0.0141(7) 0.0001(6) 0.0014(6) -0.0022(6)
C39A 0.0172(7) 0.0188(7) 0.0118(7) 0.0024(6) -0.0005(6) 0.0012(6)
C32 0.0126(7) 0.0199(8) 0.0145(7) -0.0023(6) 0.0010(6) 0.0008(6)
C37 0.0148(7) 0.0191(8) 0.0177(7) -0.0003(6) 0.0004(6) 0.0037(6)
C20A 0.0154(7) 0.0138(7) 0.0188(7) 0.0017(6) 0.0053(6) 0.0029(6)
C31A 0.0162(7) 0.0151(7) 0.0164(7) 0.0036(6) 0.0037(6) 0.0019(6)
C36A 0.0201(7) 0.0157(7) 0.0118(7) 0.0033(6) -0.0006(6) -0.0039(6)
C26 0.0172(7) 0.0166(7) 0.0146(7) 0.0001(6) 0.0047(6) -0.0016(6)
C37A 0.0147(7) 0.0163(7) 0.0134(7) -0.0008(6) 0.0028(6) -0.0036(6)
C34 0.0187(7) 0.0203(8) 0.0183(8) 0.0023(6) 0.0021(6) -0.0008(6)
C30A 0.0183(7) 0.0166(7) 0.0180(7) -0.0031(6) 0.0047(6) -0.0011(6)
C31 0.0177(7) 0.0181(7) 0.0115(7) -0.0017(6) 0.0031(6) -0.0012(6)
C28A 0.0166(7) 0.0188(8) 0.0184(7) 0.0059(6) 0.0040(6) 0.0051(6)
C36 0.0170(7) 0.0265(8) 0.0169(7) -0.0073(6) 0.0030(6) 0.0043(6)
C35A 0.0165(7) 0.0136(7) 0.0205(8) 0.0015(6) -0.0011(6) 0.0012(6)
C38 0.0165(7) 0.0225(8) 0.0110(7) 0.0000(6) 0.0042(6) 0.0005(6)
C8 0.0173(7) 0.0175(7) 0.0162(7) 0.0004(6) 0.0004(6) 0.0009(6)
C29A 0.0174(7) 0.0253(8) 0.0119(7) 0.0013(6) 0.0009(6) 0.0003(6)
C43A 0.0161(7) 0.0205(8) 0.0150(7) 0.0002(6) 0.0011(6) 0.0002(6)
C27A 0.0181(7) 0.0154(7) 0.0167(7) 0.0000(6) 0.0068(6) 0.0011(6)
C43 0.0182(7) 0.0236(8) 0.0143(7) 0.0005(6) 0.0058(6) 0.0007(6)
C35 0.0194(8) 0.0315(9) 0.0117(7) -0.0002(6) 0.0030(6) -0.0016(7)
C8A 0.0175(7) 0.0142(7) 0.0216(8) 0.0026(6) 0.0062(6) 0.0027(6)
C40A 0.0153(7) 0.0297(9) 0.0142(7) 0.0074(6) -0.0006(6) -0.0040(6)
C27 0.0182(7) 0.0246(8) 0.0136(7) -0.0010(6) 0.0029(6) -0.0015(6)
C21A 0.0177(7) 0.0169(7) 0.0190(7) 0.0022(6) 0.0057(6) 0.0039(6)
C39 0.0192(8) 0.0249(8) 0.0134(7) 0.0012(6) 0.0046(6) 0.0005(6)
C14A 0.0193(8) 0.0210(8) 0.0197(8) -0.0005(6) 0.0052(6) 0.0010(6)
C24A 0.0145(7) 0.0222(8) 0.0238(8) -0.0049(6) 0.0043(6) 0.0021(6)
C9A 0.0214(8) 0.0195(8) 0.0192(8) 0.0039(6) 0.0066(6) 0.0027(6)
C23A 0.0137(7) 0.0141(7) 0.0370(9) -0.0023(7) 0.0090(7) -0.0012(6)
C25A 0.0162(7) 0.0168(7) 0.0190(7) 0.0018(6) 0.0075(6) 0.0020(6)
C28 0.0270(8) 0.0283(9) 0.0139(7) -0.0065(6) 0.0066(7) -0.0038(7)
C30 0.0178(7) 0.0173(7) 0.0209(8) 0.0011(6) 0.0058(6) 0.0010(6)
C25 0.0163(7) 0.0186(8) 0.0208(8) -0.0020(6) 0.0028(6) 0.0043(6)
C34A 0.0159(7) 0.0177(7) 0.0175(7) -0.0020(6) 0.0044(6) -0.0011(6)
C14 0.0182(7) 0.0183(7) 0.0184(7) -0.0006(6) 0.0036(6) 0.0021(6)
C2 0.0201(8) 0.0184(8) 0.0137(7) 0.0007(6) -0.0001(6) 0.0010(6)
C21 0.0154(7) 0.0215(8) 0.0206(8) -0.0015(6) 0.0038(6) 0.0014(6)
C9 0.0259(8) 0.0157(7) 0.0197(8) -0.0016(6) 0.0025(6) -0.0003(6)
C13A 0.0232(8) 0.0199(8) 0.0186(7) 0.0014(6) 0.0064(6) 0.0038(6)
C40 0.0174(8) 0.0352(10) 0.0163(7) -0.0018(7) 0.0049(6) -0.0077(7)
C22A 0.0190(8) 0.0160(7) 0.0303(9) 0.0067(7) 0.0129(7) 0.0045(6)
C2A 0.0201(7) 0.0208(8) 0.0149(7) 0.0027(6) 0.0039(6) 0.0025(6)
C7A 0.0207(8) 0.0221(8) 0.0182(7) 0.0011(6) 0.0027(6) 0.0004(6)
C41A 0.0125(7) 0.0410(10) 0.0138(7) 0.0035(7) 0.0032(6) 0.0036(7)
C10A 0.0188(7) 0.0197(8) 0.0214(8) -0.0001(6) 0.0028(6) 0.0023(6)
C12A 0.0232(8) 0.0218(8) 0.0249(8) 0.0069(7) 0.0113(7) 0.0045(6)
C42 0.0209(8) 0.0313(9) 0.0143(7) 0.0045(6) 0.0062(6) 0.0092(7)
C15 0.0205(8) 0.0235(8) 0.0187(8) -0.0004(6) 0.0007(6) 0.0042(6)
C41 0.0125(7) 0.0465(11) 0.0140(7) 0.0019(7) 0.0018(6) 0.0029(7)
C42A 0.0182(8) 0.0298(9) 0.0136(7) -0.0027(6) 0.0004(6) 0.0069(7)
C11A 0.0167(7) 0.0171(7) 0.0300(9) 0.0042(7) 0.0054(7) 0.0020(6)
C19 0.0243(8) 0.0279(9) 0.0164(8) -0.0026(7) 0.0033(6) -0.0015(7)
C7 0.0206(8) 0.0168(8) 0.0221(8) 0.0003(6) 0.0015(6) -0.0012(6)
C24 0.0146(7) 0.0213(8) 0.0311(9) -0.0087(7) 0.0049(7) 0.0018(6)
C29 0.0269(8) 0.0197(8) 0.0248(8) -0.0067(7) 0.0130(7) -0.0006(7)
C17 0.0216(8) 0.0241(8) 0.0303(9) -0.0067(7) 0.0120(7) -0.0016(7)
C5 0.0207(8) 0.0252(9) 0.0202(8) -0.0026(7) -0.0012(6) 0.0024(7)
C13 0.0286(9) 0.0191(8) 0.0203(8) 0.0019(6) 0.0014(7) 0.0064(7)
C19A 0.0265(8) 0.0212(8) 0.0229(8) 0.0014(7) 0.0061(7) 0.0028(7)
C6 0.0245(8) 0.0177(8) 0.0262(8) 0.0004(7) 0.0014(7) 0.0035(7)
C10 0.0309(9) 0.0171(8) 0.0214(8) 0.0037(6) 0.0024(7) 0.0008(7)
C6A 0.0237(8) 0.0302(9) 0.0190(8) -0.0015(7) 0.0023(7) 0.0054(7)
C23 0.0202(8) 0.0179(8) 0.0418(10) -0.0038(7) 0.0151(7) -0.0030(6)
C18 0.0298(9) 0.0300(9) 0.0200(8) 0.0004(7) 0.0109(7) -0.0018(7)
C15A 0.0282(9) 0.0214(8) 0.0257(9) 0.0000(7) 0.0041(7) 0.0019(7)
C11 0.0242(8) 0.0266(9) 0.0167(7) 0.0028(6) 0.0035(6) 0.0016(7)
C3A 0.0285(9) 0.0230(8) 0.0259(8) 0.0040(7) 0.0092(7) -0.0018(7)
C16 0.0174(8) 0.0271(9) 0.0250(8) -0.0058(7) 0.0009(6) 0.0018(7)
C5A 0.0213(8) 0.0440(11) 0.0166(8) 0.0034(7) 0.0051(7) 0.0057(8)
C22 0.0221(8) 0.0231(8) 0.0275(9) 0.0024(7) 0.0121(7) 0.0028(7)
C18A 0.0267(9) 0.0334(10) 0.0209(8) 0.0045(7) 0.0038(7) 0.0025(7)
C4A 0.0249(9) 0.0373(10) 0.0273(9) 0.0078(8) 0.0093(7) -0.0037(8)
C12 0.0289(9) 0.0243(9) 0.0194(8) -0.0014(7) 0.0046(7) 0.0078(7)
C1A 0.0235(8) 0.0180(8) 0.0239(8) 0.0040(6) 0.0021(7) 0.0019(6)
C16A 0.0347(10) 0.0268(9) 0.0296(9) -0.0069(7) 0.0065(8) -0.0015(8)
C17A 0.0273(9) 0.0385(10) 0.0204(8) -0.0043(7) 0.0041(7) -0.0047(8)
C1 0.0269(8) 0.0200(8) 0.0186(8) -0.0029(6) 0.0008(7) 0.0040(7)
C3 0.0281(9) 0.0150(8) 0.0466(11) 0.0017(8) -0.0047(8) -0.0007(7)
C4 0.0223(9) 0.0233(9) 0.0449(11) -0.0011(8) -0.0053(8) -0.0059(7)
B1 0.0158(8) 0.0154(8) 0.0125(8) -0.0011(6) 0.0015(6) 0.0011(6)
B1A 0.0184(8) 0.0137(8) 0.0127(8) 0.0010(6) 0.0037(6) -0.0003(6)

loop_
_atom_type_symbol
_atom_type_description
_atom_type_scat_dispersion_real
_atom_type_scat_dispersion_imag
_atom_type_scat_source
C C 0.0181 0.0091 'International Tables Vol C Tables 4.2.6.8 and 6.1.1.4'
H H 0.0000 0.0000 'International Tables Vol C Tables 4.2.6.8 and 6.1.1.4'
B B 0.0090 0.0039 'International Tables Vol C Tables 4.2.6.8 and 6.1.1.4'
Cl Cl 0.3639 0.7018 'International Tables Vol C Tables 4.2.6.8 and 6.1.1.4'
F F 0.0727 0.0534 'International Tables Vol C Tables 4.2.6.8 and 6.1.1.4'
P P 0.2955 0.4335 'International Tables Vol C Tables 4.2.6.8 and 6.1.1.4'

loop_
_exptl_crystal_face_index_h
_exptl_crystal_face_index_k
_exptl_crystal_face_index_l
_exptl_crystal_face_perp_dist
_exptl_oxdiff_crystal_face_indexfrac_h
_exptl_oxdiff_crystal_face_indexfrac_k
_exptl_oxdiff_crystal_face_indexfrac_l
_exptl_oxdiff_crystal_face_x
_exptl_oxdiff_crystal_face_y
_exptl_oxdiff_crystal_face_z
-6 -10 8 0.0731 -5.9984 -9.9966 8.0030 -0.7261 0.5167 0.4086
-3 -4 12 0.0757 -2.9983 -3.9852 11.9983 -0.3749 0.2672 0.8540
4 8 8 0.0851 4.0006 8.0196 7.9927 0.4481 -0.3346 0.8090
-7 -11 -1 0.0706 -6.9996 -11.0132 -0.9928 -0.7371 0.6198 -0.3535
7 11 -7 0.0814 6.9986 11.0000 -7.0042 0.7973 -0.6141 -0.2916
2 2 -13 0.0880 1.9983 1.9820 -12.9968 0.2553 -0.1842 -0.9756
-3 -6 -10 0.0806 -3.0010 -6.0213 -9.9930 -0.3060 0.2538 -0.9293
-7 -11 -1 0.0725 -6.9996 -11.0132 -0.9928 -0.7371 0.6198 -0.3535
0 -3 12 0.0726 0.0020 -2.9798 11.9964 -0.2353 -0.0520 0.9538
1 19 2 0.0929 0.9981 19.0029 1.9933 0.9337 0.1627 0.2808
1 19 -2 0.0896 0.9976 18.9963 -2.0052 0.9638 0.1655 -0.0418
-1 -19 3 0.0884 -0.9975 -18.9946 3.0049 -0.9714 -0.1662 0.1224
0 -3 -12 0.0847 -0.0012 -3.0195 -11.9947 -0.0547 -0.0350 -0.9815
-5 9 -6 0.0729 -5.0024 8.9798 -5.9978 0.3281 0.6907 -0.6009
6 -12 2 0.0655 6.0023 -11.9842 1.9996 -0.4126 -0.8426 0.2962
2 -2 11 0.0655 2.0019 -1.9779 10.9955 -0.1186 -0.2592 0.9412
-5 12 8 0.0943 -5.0009 12.0026 7.9962 0.3677 0.7243 0.5420
-7 -1 -4 0.0538 -7.0012 -1.0194 -3.9946 -0.2311 0.7668 -0.5492
-5 -1 -8 0.0557 -5.0015 -1.0223 -7.9942 -0.1402 0.5472 -0.8083
8 0 0 0.0610 8.0009 0.0147 -0.0041 0.2433 -0.8897 0.2538
5 2 9 0.0639 5.0015 2.0238 8.9935 0.1810 -0.5334 0.8936
-7 1 9 0.0736 -6.9997 1.0019 9.0000 -0.2323 0.7866 0.5083
8 -1 -8 0.0587 7.9999 -0.9984 -8.0009 0.2552 -0.8985 -0.3960
-5 -16 1 0.0709 -4.9985 -16.0056 1.0068 -0.9330 0.3235 -0.1519
6 -3 6 0.0505 6.0018 -2.9787 5.9955 -0.0077 -0.7150 0.6603
5 -2 9 0.0501 5.0020 -1.9757 8.9947 -0.0123 -0.5914 0.8751

loop_
_geom_angle_atom_site_label_1
_geom_angle_atom_site_label_2
_geom_angle_atom_site_label_3
_geom_angle
C8 P1 C2 108.01(7)
C8 P1 C1 110.10(8)
C14 P1 C8 111.87(7)
C14 P1 C2 109.83(7)
C14 P1 C1 109.19(8)
C2 P1 C1 107.74(8)
C8A P1A C14A 113.04(8)
C8A P1A C2A 110.27(8)
C8A P1A C1A 107.79(8)
C14A P1A C2A 107.84(7)
C14A P1A C1A 110.31(8)
C2A P1A C1A 107.47(8)
C31A C26A C27A 113.06(14)
C31A C26A B1A 127.20(13)
C27A C26A B1A 119.64(13)
C39A C38A B1A 119.46(14)
C43A C38A C39A 113.45(14)
C43A C38A B1A 126.90(14)
F11 C33 C32 121.03(13)
F11 C33 C34 114.64(14)
C34 C33 C32 124.32(15)
F11A C33A C32A 119.38(13)
F11A C33A C34A 115.90(13)
C34A C33A C32A 124.63(14)
C25 C20 C21 113.26(15)
C25 C20 B1 127.68(14)
C21 C20 B1 118.78(13)
C33A C32A B1A 119.88(13)
C37A C32A C33A 113.17(14)
C37A C32A B1A 126.95(13)
F16A C39A C38A 119.26(14)
F16A C39A C40A 116.03(14)
C40A C39A C38A 124.71(15)
C33 C32 C37 113.23(14)
C33 C32 B1 127.09(14)
C37 C32 B1 119.68(14)
F15 C37 C32 119.40(14)
F15 C37 C36 116.27(14)
C36 C37 C32 124.29(15)
C21A C20A C25A 113.21(14)
C21A C20A B1A 127.49(14)
C25A C20A B1A 119.08(13)
F10A C31A C26A 121.87(13)
F10A C31A C30A 113.98(14)
C30A C31A C26A 124.15(14)
F14A C36A C37A 120.52(14)
F14A C36A C35A 119.35(14)
C35A C36A C37A 120.13(14)
C31 C26 B1 118.82(13)
C27 C26 C31 113.18(14)
C27 C26 B1 127.90(14)
F15A C37A C32A 121.12(13)
F15A C37A C36A 115.03(13)
C36A C37A C32A 123.83(14)
F12 C34 C33 120.50(15)
F12 C34 C35 119.83(14)
C35 C34 C33 119.66(15)
F9A C30A C31A 120.61(14)
F9A C30A C29A 119.60(14)
C29A C30A C31A 119.79(15)
F10 C31 C26 119.37(14)
F10 C31 C30 115.78(14)
C30 C31 C26 124.82(14)
F7A C28A C29A 119.37(14)
F7A C28A C27A 121.28(15)
C29A C28A C27A 119.33(14)
F14 C36 C37 120.77(15)
F14 C36 C35 119.51(14)
C37 C36 C35 119.67(15)
F13A C35A C36A 120.84(14)
F13A C35A C34A 120.48(14)
C36A C35A C34A 118.67(14)
C43 C38 B1 125.95(14)
C39 C38 C43 113.45(14)
C39 C38 B1 120.51(14)
C9 C8 P1 123.25(12)
C9 C8 C13 120.71(15)
C13 C8 P1 115.91(12)
F8A C29A C30A 120.38(15)
F8A C29A C28A 120.65(14)
C30A C29A C28A 118.96(14)
F20A C43A C38A 121.13(14)
F20A C43A C42A 114.98(14)
C42A C43A C38A 123.89(15)
F6A C27A C26A 119.44(13)
F6A C27A C28A 115.97(14)
C28A C27A C26A 124.58(15)
F20 C43 C38 121.45(14)
F20 C43 C42 114.69(15)
C42 C43 C38 123.86(16)
F13 C35 C34 120.83(16)
F13 C35 C36 120.50(15)
C34 C35 C36 118.67(15)
C9A C8A P1A 117.29(12)
C13A C8A P1A 122.05(13)
C13A C8A C9A 120.63(15)
F17A C40A C39A 121.46(16)
F17A C40A C41A 119.77(14)
C41A C40A C39A 118.75(15)
F6 C27 C26 121.38(14)
F6 C27 C28 114.60(14)
C28 C27 C26 124.01(15)
F1A C21A C20A 121.08(14)
F1A C21A C22A 114.98(14)
C22A C21A C20A 123.95(15)
F16 C39 C38 119.39(14)
F16 C39 C40 115.99(15)
C40 C39 C38 124.60(16)
C19A C14A P1A 117.23(13)
C15A C14A P1A 122.09(13)
C15A C14A C19A 120.38(15)
F4A C24A C23A 119.68(15)
F4A C24A C25A 121.21(15)
C25A C24A C23A 119.09(15)
C8A C9A H9A 120.3
C10A C9A C8A 119.44(15)
C10A C9A H9A 120.3
F3A C23A C24A 120.19(15)
F3A C23A C22A 120.53(15)
C22A C23A C24A 119.23(15)
F5A C25A C20A 119.42(14)
F5A C25A C24A 115.78(14)
C24A C25A C20A 124.80(15)
F7 C28 C27 120.65(15)
F7 C28 C29 119.65(15)
C29 C28 C27 119.70(15)
F9 C30 C31 121.31(14)
F9 C30 C29 119.68(14)
C29 C30 C31 119.00(15)
F5 C25 C20 120.95(14)
F5 C25 C24 115.02(14)
C24 C25 C20 124.02(15)
F12A C34A C33A 121.31(14)
F12A C34A C35A 119.46(14)
C35A C34A C33A 119.22(14)
C15 C14 P1 120.66(13)
C15 C14 C19 120.55(15)
C19 C14 P1 118.79(12)
C7 C2 P1 121.89(12)
C7 C2 C3 119.96(15)
C3 C2 P1 117.97(13)
F1 C21 C20 119.40(14)
F1 C21 C22 116.05(14)
C22 C21 C20 124.54(15)
C8 C9 H9 120.5
C10 C9 C8 118.93(15)
C10 C9 H9 120.5
C8A C13A H13A 120.4
C12A C13A C8A 119.13(15)
C12A C13A H13A 120.4
F17 C40 C39 120.91(16)
F17 C40 C41 120.07(15)
C41 C40 C39 119.01(16)
F2A C22A C21A 120.68(15)
F2A C22A C23A 119.67(15)
C23A C22A C21A 119.65(15)
C7A C2A P1A 121.61(13)
C7A C2A C3A 120.33(15)
C3A C2A P1A 118.03(13)
C2A C7A H7A 120.5
C6A C7A C2A 119.09(16)
C6A C7A H7A 120.5
F18A C41A C40A 120.23(16)
F18A C41A C42A 120.24(16)
C42A C41A C40A 119.50(15)
C9A C10A H10A 120.0
C9A C10A C11A 119.99(15)
C11A C10A H10A 120.0
C13A C12A H12A 119.8
C11A C12A C13A 120.37(15)
C11A C12A H12A 119.8
F19 C42 C43 120.20(16)
F19 C42 C41 119.97(15)
C41 C42 C43 119.83(16)
C14 C15 H15 120.3
C16 C15 C14 119.36(15)
C16 C15 H15 120.3
F18 C41 C40 120.58(17)
F18 C41 C42 120.30(17)
C42 C41 C40 119.11(15)
F19A C42A C43A 120.29(16)
F19A C42A C41A 120.08(15)
C41A C42A C43A 119.62(15)
C10A C11A H11A 119.8
C12A C11A C10A 120.39(15)
C12A C11A H11A 119.8
C14 C19 H19 120.3
C18 C19 C14 119.39(16)
C18 C19 H19 120.3
C2 C7 H7 120.5
C6 C7 C2 118.95(15)
C6 C7 H7 120.5
F4 C24 C25 120.52(16)
F4 C24 C23 119.83(15)
C23 C24 C25 119.65(16)
F8 C29 C28 120.75(15)
F8 C29 C30 120.11(16)
C28 C29 C30 119.14(15)
C18 C17 H17 119.9
C16 C17 H17 119.9
C16 C17 C18 120.25(16)
C6 C5 H5 120.0
C4 C5 H5 120.0
C4 C5 C6 119.93(16)
C8 C13 H13 120.0
C12 C13 C8 119.91(16)
C12 C13 H13 120.0
C14A C19A H19A 120.2
C18A C19A C14A 119.51(16)
C18A C19A H19A 120.2
C7 C6 H6 119.5
C5 C6 C7 120.99(16)
C5 C6 H6 119.5
C9 C10 H10 119.9
C11 C10 C9 120.11(16)
C11 C10 H10 119.9
C7A C6A H6A 119.7
C5A C6A C7A 120.62(17)
C5A C6A H6A 119.7
F3 C23 C24 120.93(16)
F3 C23 C22 119.84(16)
C24 C23 C22 119.22(16)
C19 C18 C17 120.14(16)
C19 C18 H18 119.9
C17 C18 H18 119.9
C14A C15A H15A 120.4
C16A C15A C14A 119.21(17)
C16A C15A H15A 120.4
C10 C11 H11 119.6
C10 C11 C12 120.81(15)
C12 C11 H11 119.6
C2A C3A H3A 120.1
C4A C3A C2A 119.70(17)
C4A C3A H3A 120.1
C15 C16 H16 119.9
C17 C16 C15 120.30(16)
C17 C16 H16 119.9
C6A C5A H5A 119.9
C6A C5A C4A 120.12(16)
C4A C5A H5A 119.9
F2 C22 C21 121.27(16)
F2 C22 C23 119.47(15)
C21 C22 C23 119.26(16)
C19A C18A H18A 119.9
C19A C18A C17A 120.13(17)
C17A C18A H18A 119.9
C3A C4A C5A 120.12(17)
C3A C4A H4A 119.9
C5A C4A H4A 119.9
C13 C12 C11 119.52(16)
C13 C12 H12 120.2
C11 C12 H12 120.2
P1A C1A H1AA 109.8
P1A C1A H1AB 109.8
Cl1A C1A P1A 109.43(9)
Cl1A C1A H1AA 109.8
Cl1A C1A H1AB 109.8
H1AA C1A H1AB 108.2
C15A C16A H16A 119.7
C17A C16A C15A 120.58(17)
C17A C16A H16A 119.7
C18A C17A H17A 119.9
C16A C17A C18A 120.19(16)
C16A C17A H17A 119.9
P1 C1 H1A 109.6
P1 C1 H1B 109.6
Cl1 C1 P1 110.46(9)
Cl1 C1 H1A 109.6
Cl1 C1 H1B 109.6
H1A C1 H1B 108.1
C2 C3 H3 119.9
C4 C3 C2 120.22(16)
C4 C3 H3 119.9
C5 C4 C3 119.92(17)
C5 C4 H4 120.0
C3 C4 H4 120.0
C20 B1 C32 113.66(12)
C20 B1 C26 101.10(12)
C26 B1 C32 111.83(12)
C38 B1 C20 112.72(13)
C38 B1 C32 104.07(12)
C38 B1 C26 113.84(12)
C38A B1A C26A 102.66(12)
C38A B1A C20A 112.99(12)
C32A B1A C26A 111.61(12)
C32A B1A C38A 113.49(12)
C32A B1A C20A 102.56(12)
C20A B1A C26A 113.93(12)

loop_
_geom_bond_atom_site_label_1
_geom_bond_atom_site_label_2
_geom_bond_distance
P1 C8 1.7903(16)
P1 C14 1.7880(17)
P1 C2 1.7954(16)
P1 C1 1.8229(17)
P1A C8A 1.7897(16)
P1A C14A 1.7930(16)
P1A C2A 1.7961(16)
P1A C1A 1.8177(16)
Cl1A C1A 1.7829(18)
Cl1 C1 1.7741(17)
F15A C37A 1.3540(18)
F11A C33A 1.3535(17)
F14A C36A 1.3442(17)
F16A C39A 1.3493(19)
F12A C34A 1.3481(18)
F10A C31A 1.3521(18)
F15 C37 1.3511(19)
F10 C31 1.3481(17)
F6A C27A 1.3530(18)
F5A C25A 1.3533(18)
F20 C43 1.3519(19)
F5 C25 1.3503(19)
F7A C28A 1.3463(18)
F11 C33 1.3542(18)
F1A C21A 1.3498(19)
F9A C30A 1.3491(18)
F20A C43A 1.3523(19)
F16 C39 1.3527(19)
F13A C35A 1.3409(18)
F9 C30 1.3403(19)
F1 C21 1.3544(19)
F6 C27 1.3585(19)
F8A C29A 1.3429(18)
F2A C22A 1.3457(19)
F12 C34 1.3447(19)
F17A C40A 1.3418(19)
F4A C24A 1.3445(19)
F13 C35 1.3435(18)
F14 C36 1.3489(19)
F4 C24 1.347(2)
F19 C42 1.346(2)
F19A C42A 1.346(2)
F8 C29 1.3421(19)
F3A C23A 1.3480(19)
F18A C41A 1.3504(19)
F7 C28 1.3463(19)
F2 C22 1.346(2)
F18 C41 1.3468(19)
F17 C40 1.345(2)
F3 C23 1.343(2)
C26A C31A 1.390(2)
C26A C27A 1.394(2)
C26A B1A 1.664(2)
C38A C39A 1.391(2)
C38A C43A 1.387(2)
C38A B1A 1.658(2)
C33 C32 1.385(2)
C33 C34 1.385(2)
C33A C32A 1.391(2)
C33A C34A 1.380(2)
C20 C25 1.389(2)
C20 C21 1.396(2)
C20 B1 1.654(2)
C32A C37A 1.391(2)
C32A B1A 1.654(2)
C39A C40A 1.382(2)
C32 C37 1.392(2)
C32 B1 1.656(2)
C37 C36 1.379(2)
C20A C21A 1.392(2)
C20A C25A 1.393(2)
C20A B1A 1.660(2)
C31A C30A 1.385(2)
C36A C37A 1.384(2)
C36A C35A 1.374(2)
C26 C31 1.393(2)
C26 C27 1.388(2)
C26 B1 1.655(2)
C34 C35 1.372(2)
C30A C29A 1.373(2)
C31 C30 1.377(2)
C28A C29A 1.377(2)
C28A C27A 1.381(2)
C36 C35 1.379(2)
C35A C34A 1.380(2)
C38 C43 1.392(2)
C38 C39 1.387(2)
C38 B1 1.650(2)
C8 C9 1.392(2)
C8 C13 1.393(2)
C43A C42A 1.387(2)
C43 C42 1.384(2)
C8A C9A 1.399(2)
C8A C13A 1.390(2)
C40A C41A 1.378(3)
C27 C28 1.385(2)
C21A C22A 1.389(2)
C39 C40 1.385(2)
C14A C19A 1.403(2)
C14A C15A 1.392(2)
C24A C23A 1.380(2)
C24A C25A 1.378(2)
C9A H9A 0.9500
C9A C10A 1.385(2)
C23A C22A 1.371(3)
C28 C29 1.375(3)
C30 C29 1.377(2)
C25 C24 1.386(2)
C14 C15 1.394(2)
C14 C19 1.395(2)
C2 C7 1.391(2)
C2 C3 1.392(2)
C21 C22 1.374(2)
C9 H9 0.9500
C9 C10 1.389(2)
C13A H13A 0.9500
C13A C12A 1.390(2)
C40 C41 1.378(3)
C2A C7A 1.396(2)
C2A C3A 1.400(2)
C7A H7A 0.9500
C7A C6A 1.390(2)
C41A C42A 1.370(3)
C10A H10A 0.9500
C10A C11A 1.388(2)
C12A H12A 0.9500
C12A C11A 1.383(3)
C42 C41 1.373(3)
C15 H15 0.9500
C15 C16 1.388(3)
C11A H11A 0.9500
C19 H19 0.9500
C19 C18 1.387(3)
C7 H7 0.9500
C7 C6 1.388(2)
C24 C23 1.369(3)
C17 H17 0.9500
C17 C18 1.389(3)
C17 C16 1.385(3)
C5 H5 0.9500
C5 C6 1.380(2)
C5 C4 1.379(3)
C13 H13 0.9500
C13 C12 1.379(2)
C19A H19A 0.9500
C19A C18A 1.385(3)
C6 H6 0.9500
C10 H10 0.9500
C10 C11 1.385(2)
C6A H6A 0.9500
C6A C5A 1.386(3)
C23 C22 1.379(3)
C18 H18 0.9500
C15A H15A 0.9500
C15A C16A 1.388(3)
C11 H11 0.9500
C11 C12 1.386(2)
C3A H3A 0.9500
C3A C4A 1.385(3)
C16 H16 0.9500
C5A H5A 0.9500
C5A C4A 1.388(3)
C18A H18A 0.9500
C18A C17A 1.386(3)
C4A H4A 0.9500
C12 H12 0.9500
C1A H1AA 0.9900
C1A H1AB 0.9900
C16A H16A 0.9500
C16A C17A 1.386(3)
C17A H17A 0.9500
C1 H1A 0.9900
C1 H1B 0.9900
C3 H3 0.9500
C3 C4 1.384(3)
C4 H4 0.9500

loop_
_geom_torsion_atom_site_label_1
_geom_torsion_atom_site_label_2
_geom_torsion_atom_site_label_3
_geom_torsion_atom_site_label_4
_geom_torsion
P1 C8 C9 C10 -175.64(13)
P1 C8 C13 C12 176.90(14)
P1 C14 C15 C16 -178.07(12)
P1 C14 C19 C18 178.08(13)
P1 C2 C7 C6 -175.82(13)
P1 C2 C3 C4 177.00(16)
P1A C8A C9A C10A 179.60(12)
P1A C8A C13A C12A 179.53(12)
P1A C14A C19A C18A -174.67(13)
P1A C14A C15A C16A 173.72(14)
P1A C2A C7A C6A 178.74(12)
P1A C2A C3A C4A -179.63(13)
F11A C33A C32A C37A 176.44(13)
F11A C33A C32A B1A -2.9(2)
F11A C33A C34A F12A 3.8(2)
F11A C33A C34A C35A -177.75(13)
F14A C36A C37A F15A 0.7(2)
F14A C36A C37A C32A 179.32(13)
F14A C36A C35A F13A -1.3(2)
F14A C36A C35A C34A 178.82(13)
F16A C39A C40A F17A 0.5(2)
F16A C39A C40A C41A 178.80(13)
F10A C31A C30A F9A 1.7(2)
F10A C31A C30A C29A -178.18(14)
F15 C37 C36 F14 3.0(2)
F15 C37 C36 C35 -179.62(14)
F10 C31 C30 F9 -2.7(2)
F10 C31 C30 C29 178.29(14)
F20 C43 C42 F19 0.8(2)
F20 C43 C42 C41 -179.63(14)
F5 C25 C24 F4 -0.3(2)
F5 C25 C24 C23 179.39(14)
F7A C28A C29A F8A 0.7(2)
F7A C28A C29A C30A -178.55(14)
F7A C28A C27A F6A -2.6(2)
F7A C28A C27A C26A 175.84(14)
F11 C33 C32 C37 -176.13(13)
F11 C33 C32 B1 2.8(2)
F11 C33 C34 F12 -1.1(2)
F11 C33 C34 C35 178.46(14)
F1A C21A C22A F2A 0.4(2)
F1A C21A C22A C23A 179.34(14)
F9A C30A C29A F8A 1.7(2)
F9A C30A C29A C28A -179.13(14)
F20A C43A C42A F19A -0.4(2)
F20A C43A C42A C41A -179.28(13)
F16 C39 C40 F17 0.6(2)
F16 C39 C40 C41 -179.17(14)
F13A C35A C34A F12A -2.1(2)
F13A C35A C34A C33A 179.37(14)
F9 C30 C29 F8 2.3(2)
F9 C30 C29 C28 -177.74(15)
F1 C21 C22 F2 -1.6(2)
F1 C21 C22 C23 178.44(14)
F6 C27 C28 F7 1.9(2)
F6 C27 C28 C29 -179.13(15)
F12 C34 C35 F13 -1.3(2)
F12 C34 C35 C36 179.00(14)
F17A C40A C41A F18A -1.0(2)
F17A C40A C41A C42A 176.75(14)
F4A C24A C23A F3A 0.8(2)
F4A C24A C23A C22A -176.99(14)
F4A C24A C25A F5A -0.7(2)
F4A C24A C25A C20A 179.37(14)
F14 C36 C35 F13 -2.1(2)
F14 C36 C35 C34 177.56(14)
F4 C24 C23 F3 -0.4(2)
F4 C24 C23 C22 -179.86(14)
F19 C42 C41 F18 -1.3(2)
F19 C42 C41 C40 177.35(14)
F3A C23A C22A F2A -0.5(2)
F3A C23A C22A C21A -179.37(14)
F18A C41A C42A F19A 0.8(2)
F18A C41A C42A C43A 179.71(14)
F7 C28 C29 F8 -1.3(3)
F7 C28 C29 C30 178.76(15)
F17 C40 C41 F18 0.0(2)
F17 C40 C41 C42 -178.65(14)
F3 C23 C22 F2 1.4(2)
F3 C23 C22 C21 -178.63(15)
C26A C31A C30A F9A -178.61(14)
C26A C31A C30A C29A 1.5(2)
C38A C39A C40A F17A -179.38(13)
C38A C39A C40A C41A -1.0(2)
C38A C43A C42A F19A 179.28(14)
C38A C43A C42A C41A 0.4(2)
C33 C32 C37 F15 177.80(13)
C33 C32 C37 C36 -4.5(2)
C33 C32 B1 C20 129.95(16)
C33 C32 B1 C26 16.2(2)
C33 C32 B1 C38 -107.06(17)
C33 C34 C35 F13 179.10(14)
C33 C34 C35 C36 -0.6(2)
C33A C32A C37A F15A -177.28(13)
C33A C32A C37A C36A 4.2(2)
C33A C32A B1A C26A -47.78(18)
C33A C32A B1A C38A -163.20(13)
C33A C32A B1A C20A 74.58(16)
C20 C25 C24 F4 -179.86(14)
C20 C25 C24 C23 -0.2(2)
C20 C21 C22 F2 177.32(15)
C20 C21 C22 C23 -2.6(3)
C32A C33A C34A F12A -172.75(14)
C32A C33A C34A C35A 5.7(2)
C39A C38A C43A F20A 176.89(13)
C39A C38A C43A C42A -2.8(2)
C39A C38A B1A C26A -68.53(16)
C39A C38A B1A C32A 52.09(18)
C39A C38A B1A C20A 168.32(13)
C39A C40A C41A F18A -179.41(13)
C39A C40A C41A C42A -1.6(2)
C32 C33 C34 F12 178.71(14)
C32 C33 C34 C35 -1.7(2)
C32 C37 C36 F14 -174.74(14)
C32 C37 C36 C35 2.7(2)
C37 C32 B1 C20 -51.23(18)
C37 C32 B1 C26 -164.93(13)
C37 C32 B1 C38 71.76(17)
C37 C36 C35 F13 -179.53(14)
C37 C36 C35 C34 0.1(2)
C20A C21A C22A F2A -179.34(14)
C20A C21A C22A C23A -0.4(2)
C31A C26A C27A F6A -177.48(13)
C31A C26A C27A C28A 4.2(2)
C31A C26A B1A C38A 105.72(17)
C31A C26A B1A C32A -16.2(2)
C31A C26A B1A C20A -131.76(16)
C31A C30A C29A F8A -178.44(14)
C31A C30A C29A C28A 0.8(2)
C36A C35A C34A F12A 177.75(13)
C36A C35A C34A C33A -0.8(2)
C26 C31 C30 F9 175.31(14)
C26 C31 C30 C29 -3.7(2)
C26 C27 C28 F7 -177.55(15)
C26 C27 C28 C29 1.5(3)
C37A C32A B1A C26A 132.95(15)
C37A C32A B1A C38A 17.5(2)
C37A C32A B1A C20A -104.69(16)
C37A C36A C35A F13A 177.90(14)
C37A C36A C35A C34A -2.0(2)
C34 C33 C32 C37 4.1(2)
C34 C33 C32 B1 -177.03(15)
C31 C26 C27 F6 177.23(14)
C31 C26 C27 C28 -3.4(2)
C31 C26 B1 C20 -69.97(16)
C31 C26 B1 C32 51.30(18)
C31 C26 B1 C38 168.90(13)
C31 C30 C29 F8 -178.64(15)
C31 C30 C29 C28 1.3(2)
C35A C36A C37A F15A -178.51(13)
C35A C36A C37A C32A 0.1(2)
C38 C43 C42 F19 -179.56(14)
C38 C43 C42 C41 0.0(2)
C38 C39 C40 F17 -177.88(14)
C38 C39 C40 C41 2.3(2)
C8 P1 C14 C15 10.70(16)
C8 P1 C14 C19 -168.83(13)
C8 P1 C2 C7 102.33(15)
C8 P1 C2 C3 -72.66(16)
C8 P1 C1 Cl1 -72.54(11)
C8 C9 C10 C11 -0.5(3)
C8 C13 C12 C11 -1.4(3)
C29A C28A C27A F6A 179.32(13)
C29A C28A C27A C26A -2.3(2)
C43A C38A C39A F16A -176.73(13)
C43A C38A C39A C40A 3.1(2)
C43A C38A B1A C26A 106.10(16)
C43A C38A B1A C32A -133.29(15)
C43A C38A B1A C20A -17.1(2)
C27A C26A C31A F10A 175.90(13)
C27A C26A C31A C30A -3.8(2)
C27A C26A B1A C38A -70.26(17)
C27A C26A B1A C32A 167.85(13)
C27A C26A B1A C20A 52.27(19)
C27A C28A C29A F8A 178.79(14)
C27A C28A C29A C30A -0.4(2)
C43 C38 C39 F16 177.28(13)
C43 C38 C39 C40 -4.2(2)
C43 C38 B1 C20 19.2(2)
C43 C38 B1 C32 -104.39(17)
C43 C38 B1 C26 133.62(15)
C43 C42 C41 F18 179.09(14)
C43 C42 C41 C40 -2.3(2)
C8A P1A C14A C19A -59.59(15)
C8A P1A C14A C15A 126.70(14)
C8A P1A C2A C7A 11.87(16)
C8A P1A C2A C3A -170.26(13)
C8A P1A C1A Cl1A -53.89(11)
C8A C9A C10A C11A 0.4(2)
C8A C13A C12A C11A 1.5(2)
C40A C41A C42A F19A -176.95(14)
C40A C41A C42A C43A 1.9(2)
C27 C26 C31 F10 -177.51(13)
C27 C26 C31 C30 4.6(2)
C27 C26 B1 C20 106.27(17)
C27 C26 B1 C32 -132.46(16)
C27 C26 B1 C38 -14.9(2)
C27 C28 C29 F8 179.69(15)
C27 C28 C29 C30 -0.3(3)
C21A C20A C25A F5A 177.17(13)
C21A C20A C25A C24A -3.0(2)
C21A C20A B1A C26A 14.5(2)
C21A C20A B1A C38A 131.20(15)
C21A C20A B1A C32A -106.25(16)
C39 C38 C43 F20 -177.30(13)
C39 C38 C43 C42 3.0(2)
C39 C38 B1 C20 -164.50(13)
C39 C38 B1 C32 71.90(17)
C39 C38 B1 C26 -50.09(19)
C39 C40 C41 F18 179.80(14)
C39 C40 C41 C42 1.2(2)
C14A P1A C8A C9A 177.15(12)
C14A P1A C8A C13A -4.59(16)
C14A P1A C2A C7A -111.98(14)
C14A P1A C2A C3A 65.89(14)
C14A P1A C1A Cl1A 69.95(11)
C14A C19A C18A C17A 0.8(3)
C14A C15A C16A C17A 0.5(3)
C24A C23A C22A F2A 177.35(14)
C24A C23A C22A C21A -1.6(2)
C9A C8A C13A C12A -2.3(2)
C9A C10A C11A C12A -1.2(2)
C23A C24A C25A F5A -178.93(13)
C23A C24A C25A C20A 1.2(2)
C25A C20A C21A F1A -177.20(13)
C25A C20A C21A C22A 2.6(2)
C25A C20A B1A C26A -171.30(13)
C25A C20A B1A C38A -54.64(18)
C25A C20A B1A C32A 67.92(16)
C25A C24A C23A F3A 179.03(14)
C25A C24A C23A C22A 1.2(2)
C25 C20 C21 F1 -178.35(13)
C25 C20 C21 C22 2.8(2)
C25 C20 B1 C32 -16.1(2)
C25 C20 B1 C26 103.83(17)
C25 C20 B1 C38 -134.25(15)
C25 C24 C23 F3 179.96(14)
C25 C24 C23 C22 0.5(2)
C34A C33A C32A C37A -7.1(2)
C34A C33A C32A B1A 173.49(14)
C14 P1 C8 C9 -117.80(14)
C14 P1 C8 C13 66.24(14)
C14 P1 C2 C7 -19.92(16)
C14 P1 C2 C3 165.09(14)
C14 P1 C1 Cl1 50.65(11)
C14 C15 C16 C17 -0.6(2)
C14 C19 C18 C17 0.6(3)
C2 P1 C8 C9 121.21(14)
C2 P1 C8 C13 -54.75(15)
C2 P1 C14 C15 130.63(13)
C2 P1 C14 C19 -48.90(15)
C2 P1 C1 Cl1 169.89(9)
C2 C7 C6 C5 -0.7(3)
C2 C3 C4 C5 -1.3(3)
C21 C20 C25 F5 179.12(13)
C21 C20 C25 C24 -1.3(2)
C21 C20 B1 C32 170.39(13)
C21 C20 B1 C26 -69.63(16)
C21 C20 B1 C38 52.29(18)
C9 C8 C13 C12 0.8(3)
C9 C10 C11 C12 -0.1(3)
C13A C8A C9A C10A 1.3(2)
C13A C12A C11A C10A 0.2(2)
C2A P1A C8A C9A 56.37(14)
C2A P1A C8A C13A -125.38(13)
C2A P1A C14A C19A 62.57(15)
C2A P1A C14A C15A -111.14(15)
C2A P1A C1A Cl1A -172.73(8)
C2A C7A C6A C5A 0.4(2)
C2A C3A C4A C5A 1.2(3)
C7A C2A C3A C4A -1.7(2)
C7A C6A C5A C4A -1.0(3)
C15 C14 C19 C18 -1.5(3)
C19 C14 C15 C16 1.5(2)
C7 C2 C3 C4 1.9(3)
C24 C23 C22 F2 -179.11(15)
C24 C23 C22 C21 0.9(2)
C13 C8 C9 C10 0.1(2)
C19A C14A C15A C16A 0.2(3)
C19A C18A C17A C16A -0.2(3)
C6 C5 C4 C3 -0.3(3)
C10 C11 C12 C13 1.1(3)
C6A C5A C4A C3A 0.2(3)
C18 C17 C16 C15 -0.2(3)
C15A C14A C19A C18A -0.8(3)
C15A C16A C17A C18A -0.5(3)
C3A C2A C7A C6A 0.9(2)
C16 C17 C18 C19 0.3(3)
C1A P1A C8A C9A -60.67(14)
C1A P1A C8A C13A 117.59(14)
C1A P1A C14A C19A 179.66(13)
C1A P1A C14A C15A 5.95(17)
C1A P1A C2A C7A 129.10(13)
C1A P1A C2A C3A -53.03(15)
C1 P1 C8 C9 3.81(16)
C1 P1 C8 C13 -172.15(13)
C1 P1 C14 C15 -111.43(14)
C1 P1 C14 C19 69.04(15)
C1 P1 C2 C7 -138.76(14)
C1 P1 C2 C3 46.25(16)
C3 C2 C7 C6 -0.9(3)
C4 C5 C6 C7 1.3(3)
B1 C20 C25 F5 5.4(2)
B1 C20 C25 C24 -175.08(15)
B1 C20 C21 F1 -4.0(2)
B1 C20 C21 C22 177.14(15)
B1 C32 C37 F15 -1.2(2)
B1 C32 C37 C36 176.47(14)
B1 C26 C31 F10 -0.7(2)
B1 C26 C31 C30 -178.65(15)
B1 C26 C27 F6 0.8(2)
B1 C26 C27 C28 -179.82(15)
B1 C38 C43 F20 -0.8(2)
B1 C38 C43 C42 179.56(14)
B1 C38 C39 F16 0.6(2)
B1 C38 C39 C40 179.02(14)
B1A C26A C31A F10A -0.3(2)
B1A C26A C31A C30A -179.96(15)
B1A C26A C27A F6A -1.0(2)
B1A C26A C27A C28A -179.33(14)
B1A C38A C39A F16A -1.4(2)
B1A C38A C39A C40A 178.43(14)
B1A C38A C43A F20A 2.0(2)
B1A C38A C43A C42A -177.67(14)
B1A C32A C37A F15A 2.0(2)
B1A C32A C37A C36A -176.52(14)
B1A C20A C21A F1A -2.7(2)
B1A C20A C21A C22A 177.01(14)
B1A C20A C25A F5A 2.2(2)
B1A C20A C25A C24A -177.92(14)
